data_4334542
loop_
_publ_author_name
'Kartik Chandra Mondal'
'Prinson P. Samuel'
'Mykyta Tretiakov'
'Amit Pratap Singh'
'Herbert W. Roesky'
'A. Claudia St\"uckl'
'Benedikt Niep\"otter'
'Elena Carl'
'Hilke Wolf'
'Regine Herbst-Irmer'
'Dietmar Stalke'

_publ_contact_author_address
;University of G\"ottingen
Institut f\"ur Anorganische Chemie 
Tammannstra\&se 4
D-37077 G\"ottingen
Germany
;
_publ_contact_author_email bniepoe@gwdg.de
_publ_contact_author_fax '+49 551 393459''
_publ_contact_author_name 'Benedikt Niep\"otter'
_publ_contact_author_phone '+49 551 393073'
_publ_section_title
;
 Easy Access to Silicon(0) and Silicon(II) Compounds
;
_journal_name_full 'Inorganic Chemistry'
_journal_page_first 4736
_journal_page_last 4743
_journal_paper_doi 10.1021/ic400357p
_journal_volume 52
_journal_year 2013
_chemical_formula_moiety '(C46 H70 Cl2 N2 Si)(C4 H8 O)'
_chemical_formula_sum 'C50 H78 Cl2 N2 O Si'
_chemical_formula_weight 822.13
_chemical_name_systematic
;
 ?
;
_space_group_crystal_system monoclinic
_space_group_IT_number 14
_space_group_name_Hall '-P 2yn'
_space_group_name_H-M_alt 'P 1 21/n 1'
_symmetry_space_group_name_Hall '-P 2yn'
_symmetry_space_group_name_H-M 'P 1 21/n 1'
_atom_sites_solution_hydrogens geom
_audit_creation_method SHELXL-2012
_cell_angle_alpha 90
_cell_angle_beta 94.11(2)
_cell_angle_gamma 90
_cell_formula_units_Z 4
_cell_length_a 13.1590(10)
_cell_length_b 17.2180(10)
_cell_length_c 20.4940(10)
_cell_measurement_reflns_used 5090
_cell_measurement_temperature 100(2)
_cell_measurement_theta_max 25.6105
_cell_measurement_theta_min 2.241
_cell_volume 4631.4(5)
_computing_cell_refinement 'SAINT V7.68A'
_computing_data_collection 'APEX2 v2011.2'
_computing_data_reduction 'SAINT V7.68A'
_computing_molecular_graphics 'shelXle v0.477'
_computing_structure_refinement 'SHELXL-2012 (Sheldrick, 2012)'
_computing_structure_solution 'SHELXS-97 (Sheldrick, 2008)'
_diffrn_ambient_temperature 100(2)
_diffrn_measured_fraction_theta_full 0.998
_diffrn_measured_fraction_theta_max 0.998
_diffrn_measurement_device_type 'Bruker Smart Apex II Quazar'
_diffrn_measurement_method 'omega scans'
_diffrn_radiation_type MoK\a
_diffrn_radiation_wavelength 0.71073
_diffrn_reflns_av_R_equivalents 0.0589
_diffrn_reflns_av_unetI/netI 0.0543
_diffrn_reflns_Laue_measured_fraction_full 0.998
_diffrn_reflns_Laue_measured_fraction_max 0.998
_diffrn_reflns_limit_h_max 16
_diffrn_reflns_limit_h_min -15
_diffrn_reflns_limit_k_max 20
_diffrn_reflns_limit_k_min -20
_diffrn_reflns_limit_l_max 24
_diffrn_reflns_limit_l_min -22
_diffrn_reflns_number 36248
_diffrn_reflns_point_group_measured_fraction_full 0.998
_diffrn_reflns_point_group_measured_fraction_max 0.998
_diffrn_reflns_theta_full 25.242
_diffrn_reflns_theta_max 25.693
_diffrn_reflns_theta_min 1.546
_diffrn_source 'fine-focus sealed tube'
_exptl_absorpt_coefficient_mu 0.204
_exptl_absorpt_correction_T_max 0.7453
_exptl_absorpt_correction_T_min 0.6649
_exptl_absorpt_correction_type multi-scan
_exptl_absorpt_process_details SADABS-2008
_exptl_crystal_colour 'dark blue'
_exptl_crystal_density_diffrn 1.179
_exptl_crystal_description block
_exptl_crystal_F_000 1792
_exptl_crystal_size_max 0.1
_exptl_crystal_size_mid 0.08
_exptl_crystal_size_min 0.05
_refine_diff_density_max 0.316
_refine_diff_density_min -0.329
_refine_diff_density_rms 0.055
_refine_ls_extinction_method none
_refine_ls_goodness_of_fit_ref 1.047
_refine_ls_hydrogen_treatment constr
_refine_ls_matrix_type full
_refine_ls_number_parameters 582
_refine_ls_number_reflns 8780
_refine_ls_number_restraints 210
_refine_ls_restrained_S_all 1.040
_refine_ls_R_factor_all 0.0646
_refine_ls_R_factor_gt 0.0471
_refine_ls_shift/su_max 0.001
_refine_ls_shift/su_mean 0.000
_refine_ls_structure_factor_coef Fsqd
_refine_ls_weighting_details
;
 w=1/[\s^2^(Fo^2^)+(0.0516P)^2^+1.7945P]
 where P=(Fo^2^+2Fc^2^)/3
;
_refine_ls_weighting_scheme calc
_refine_ls_wR_factor_gt 0.1094
_refine_ls_wR_factor_ref 0.1163
_reflns_Friedel_coverage 0.000
_reflns_number_gt 6746
_reflns_number_total 8780
_reflns_threshold_expression 'I > 2\s(I)'
_cod_data_source_file ic400357p_si_001_3.cif
_cod_data_source_block 4_a
_cod_database_code 4334542
_shelx_space_group_comment
;
The symmetry employed for this shelxl refinement is uniquely defined
by the following loop, which should always be used as a source of
symmetry information in preference to the above space-group names.
They are only intended as comments.
;
_shelxl_version_number 2012-6

loop_
_space_group_symop_operation_xyz
'x, y, z'
'-x+1/2, y+1/2, -z+1/2'
'-x, -y, -z'
'x-1/2, -y-1/2, z-1/2'

loop_
_atom_site_label
_atom_site_type_symbol
_atom_site_fract_x
_atom_site_fract_y
_atom_site_fract_z
_atom_site_U_iso_or_equiv
_atom_site_adp_type
_atom_site_occupancy
_atom_site_site_symmetry_order
_atom_site_calc_flag
_atom_site_refinement_flags_posn
_atom_site_refinement_flags_adp
_atom_site_refinement_flags_occupancy
_atom_site_disorder_assembly
_atom_site_disorder_group
Cl1 Cl 0.72354(4) 0.94341(3) 0.64515(3) 0.01814(13) Uani 1 1 d . . . . .
Cl2 Cl 0.60135(4) 0.93271(3) 0.77954(3) 0.01879(13) Uani 1 1 d . . . . .
Si1 Si 0.65471(4) 0.86571(3) 0.70542(3) 0.01296(13) Uani 1 1 d . . . . .
O1 O 0.25032(13) 1.04834(11) 0.92421(8) 0.0362(4) Uani 1 1 d . . . . .
N1 N 0.44310(12) 0.82268(10) 0.67631(8) 0.0144(4) Uani 1 1 d . . . . .
C1 C 0.54224(15) 0.82718(11) 0.65597(10) 0.0135(4) Uani 1 1 d . . . . .
C2 C 0.54940(15) 0.77440(11) 0.59530(10) 0.0141(4) Uani 1 1 d . . . . .
C3 C 0.43708(15) 0.75284(13) 0.57808(10) 0.0183(5) Uani 1 1 d . . . . .
H3A H 0.4063 0.7887 0.5445 0.022 Uiso 1 1 calc R U . . .
H3B H 0.4320 0.6992 0.5607 0.022 Uiso 1 1 calc R U . . .
C4 C 0.38187(16) 0.75923(12) 0.64116(10) 0.0179(5) Uani 1 1 d . . . . .
C5 C 0.59415(16) 0.81719(12) 0.53732(10) 0.0167(5) Uani 1 1 d . . . . .
H5A H 0.5512 0.8629 0.5253 0.020 Uiso 1 1 calc R U . . .
H5B H 0.6634 0.8361 0.5512 0.020 Uiso 1 1 calc R U . . .
C6 C 0.59973(17) 0.76475(12) 0.47742(10) 0.0201(5) Uani 1 1 d . . . . .
H6A H 0.5301 0.7479 0.4621 0.024 Uiso 1 1 calc R U . . .
H6B H 0.6284 0.7945 0.4417 0.024 Uiso 1 1 calc R U . . .
C7 C 0.66584(17) 0.69325(12) 0.49314(11) 0.0209(5) Uani 1 1 d . . . . .
H7A H 0.6638 0.6586 0.4545 0.025 Uiso 1 1 calc R U . . .
H7B H 0.7374 0.7096 0.5033 0.025 Uiso 1 1 calc R U . . .
C8 C 0.62807(17) 0.64929(12) 0.55125(10) 0.0201(5) Uani 1 1 d . . . . .
H8A H 0.6765 0.6069 0.5638 0.024 Uiso 1 1 calc R U . . .
H8B H 0.5612 0.6255 0.5383 0.024 Uiso 1 1 calc R U . . .
C9 C 0.61752(16) 0.70243(12) 0.60987(10) 0.0175(5) Uani 1 1 d . . . . .
H9A H 0.6862 0.7202 0.6262 0.021 Uiso 1 1 calc R U . . .
H9B H 0.5889 0.6720 0.6452 0.021 Uiso 1 1 calc R U . . .
C10 C 0.38808(17) 0.68282(13) 0.68000(11) 0.0226(5) Uani 1 1 d . . . . .
H10A H 0.3674 0.6396 0.6509 0.034 Uiso 1 1 calc R U . . .
H10B H 0.3426 0.6856 0.7157 0.034 Uiso 1 1 calc R U . . .
H10C H 0.4582 0.6746 0.6981 0.034 Uiso 1 1 calc R U . . .
C11 C 0.27010(16) 0.78164(14) 0.62650(12) 0.0249(5) Uani 1 1 d . . . . .
H11A H 0.2661 0.8307 0.6021 0.037 Uiso 1 1 calc R U . . .
H11B H 0.2374 0.7879 0.6677 0.037 Uiso 1 1 calc R U . . .
H11C H 0.2351 0.7407 0.6003 0.037 Uiso 1 1 calc R U . . .
C12 C 0.39196(15) 0.88693(12) 0.70609(10) 0.0164(5) Uani 1 1 d . . . . .
C13 C 0.37744(15) 0.95758(12) 0.67122(11) 0.0176(5) Uani 1 1 d . . . . .
C14 C 0.32870(16) 1.01845(13) 0.70156(11) 0.0230(5) Uani 1 1 d . . . . .
H14 H 0.3204 1.0668 0.6794 0.028 Uiso 1 1 calc R U . . .
C15 C 0.29228(17) 1.01045(13) 0.76279(12) 0.0246(5) Uani 1 1 d . . . . .
H15 H 0.2599 1.0528 0.7826 0.030 Uiso 1 1 calc R U . . .
C16 C 0.30345(17) 0.94022(13) 0.79481(11) 0.0227(5) Uani 1 1 d . . . . .
H16 H 0.2756 0.9339 0.8360 0.027 Uiso 1 1 calc R U . . .
C17 C 0.35472(15) 0.87808(13) 0.76818(11) 0.0176(5) Uani 1 1 d . . . . .
C18 C 0.37080(16) 0.80553(13) 0.80997(11) 0.0212(5) Uani 1 1 d . . . . .
H18 H 0.4170 0.7698 0.7875 0.025 Uiso 1 1 calc R U . . .
C19 C 0.42136(18) 0.82449(15) 0.87773(11) 0.0282(6) Uani 1 1 d . . . . .
H19A H 0.4858 0.8516 0.8729 0.042 Uiso 1 1 calc R U . . .
H19B H 0.4346 0.7762 0.9022 0.042 Uiso 1 1 calc R U . . .
H19C H 0.3760 0.8577 0.9014 0.042 Uiso 1 1 calc R U . . .
C20 C 0.27010(18) 0.76245(15) 0.81818(12) 0.0294(6) Uani 1 1 d . . . . .
H20A H 0.2365 0.7511 0.7750 0.044 Uiso 1 1 calc R U . . .
H20B H 0.2255 0.7951 0.8429 0.044 Uiso 1 1 calc R U . . .
H20C H 0.2842 0.7137 0.8419 0.044 Uiso 1 1 calc R U . . .
C21 C 0.41044(17) 0.97206(13) 0.60278(11) 0.0215(5) Uani 1 1 d . . . . .
H21 H 0.4447 0.9240 0.5880 0.026 Uiso 1 1 calc R U . . .
C22 C 0.31906(18) 0.98920(15) 0.55392(12) 0.0297(6) Uani 1 1 d . . . . .
H22A H 0.3429 0.9958 0.5100 0.045 Uiso 1 1 calc R U . . .
H22B H 0.2852 1.0369 0.5669 0.045 Uiso 1 1 calc R U . . .
H22C H 0.2708 0.9458 0.5536 0.045 Uiso 1 1 calc R U . . .
C23 C 0.48744(18) 1.03900(14) 0.60261(13) 0.0296(6) Uani 1 1 d . . . . .
H23A H 0.5153 1.0422 0.5596 0.044 Uiso 1 1 calc R U . . .
H23B H 0.5429 1.0296 0.6362 0.044 Uiso 1 1 calc R U . . .
H23C H 0.4533 1.0879 0.6119 0.044 Uiso 1 1 calc R U . . .
C24 C 0.75939(15) 0.80606(12) 0.74427(10) 0.0147(4) Uani 1 1 d . . . . .
C35 C 0.91952(15) 0.85213(12) 0.69478(10) 0.0162(5) Uani 1 1 d . . . . .
C36 C 0.95109(15) 0.85206(13) 0.63033(11) 0.0192(5) Uani 1 1 d . . . . .
C37 C 1.02763(17) 0.90388(15) 0.61462(12) 0.0277(6) Uani 1 1 d . . . . .
H37 H 1.0508 0.9029 0.5718 0.033 Uiso 1 1 calc R U . . .
C38 C 1.07010(18) 0.95592(15) 0.65929(12) 0.0304(6) Uani 1 1 d . . . . .
H38 H 1.1229 0.9898 0.6478 0.037 Uiso 1 1 calc R U . . .
C39 C 1.03513(17) 0.95847(14) 0.72133(12) 0.0253(5) Uani 1 1 d . . . . .
H39 H 1.0629 0.9958 0.7518 0.030 Uiso 1 1 calc R U . . .
C40 C 0.96023(16) 0.90773(12) 0.74039(11) 0.0179(5) Uani 1 1 d . . . . .
C41 C 0.90375(16) 0.80192(13) 0.57536(10) 0.0194(5) Uani 1 1 d . . . . .
H41 H 0.8438 0.7743 0.5917 0.023 Uiso 1 1 calc R U . . .
C42 C 0.86624(17) 0.85171(14) 0.51632(11) 0.0249(5) Uani 1 1 d . . . . .
H42A H 0.9248 0.8752 0.4969 0.037 Uiso 1 1 calc R U . . .
H42B H 0.8213 0.8927 0.5307 0.037 Uiso 1 1 calc R U . . .
H42C H 0.8287 0.8190 0.4837 0.037 Uiso 1 1 calc R U . . .
C43 C 0.97907(18) 0.74080(14) 0.55365(12) 0.0292(6) Uani 1 1 d . . . . .
H43A H 0.9437 0.7050 0.5225 0.044 Uiso 1 1 calc R U . . .
H43B H 1.0071 0.7117 0.5919 0.044 Uiso 1 1 calc R U . . .
H43C H 1.0345 0.7666 0.5326 0.044 Uiso 1 1 calc R U . . .
C44 C 0.92575(17) 0.91741(13) 0.80867(11) 0.0212(5) Uani 1 1 d . . . . .
H44 H 0.8737 0.8764 0.8153 0.025 Uiso 1 1 calc R U . . .
C45 C 1.0123(2) 0.90708(16) 0.86194(12) 0.0359(6) Uani 1 1 d . . . . .
H45A H 1.0441 0.8562 0.8571 0.054 Uiso 1 1 calc R U . . .
H45B H 0.9848 0.9105 0.9051 0.054 Uiso 1 1 calc R U . . .
H45C H 1.0632 0.9480 0.8578 0.054 Uiso 1 1 calc R U . . .
C46 C 0.87459(18) 0.99635(13) 0.81596(12) 0.0272(5) Uani 1 1 d . . . . .
H46A H 0.9251 1.0377 0.8125 0.041 Uiso 1 1 calc R U . . .
H46B H 0.8460 0.9993 0.8588 0.041 Uiso 1 1 calc R U . . .
H46C H 0.8199 1.0026 0.7813 0.041 Uiso 1 1 calc R U . . .
C47 C 0.35697(19) 1.06543(15) 0.92815(12) 0.0335(6) Uani 1 1 d . . . . .
H47A H 0.3701 1.1133 0.9034 0.040 Uiso 1 1 calc R U . . .
H47B H 0.3954 1.0221 0.9098 0.040 Uiso 1 1 calc R U . . .
C48 C 0.3890(2) 1.07636(15) 1.00041(12) 0.0334(6) Uani 1 1 d . . . . .
H48A H 0.3834 1.1314 1.0137 0.040 Uiso 1 1 calc R U . . .
H48B H 0.4596 1.0581 1.0111 0.040 Uiso 1 1 calc R U . . .
C49 C 0.3119(2) 1.02561(16) 1.03248(13) 0.0366(6) Uani 1 1 d . . . . .
H49A H 0.3318 0.9702 1.0322 0.044 Uiso 1 1 calc R U . . .
H49B H 0.3034 1.0421 1.0780 0.044 Uiso 1 1 calc R U . . .
C50 C 0.2165(2) 1.04030(16) 0.98864(12) 0.0341(6) Uani 1 1 d . . . . .
H50A H 0.1685 0.9962 0.9906 0.041 Uiso 1 1 calc R U . . .
H50B H 0.1820 1.0883 1.0020 0.041 Uiso 1 1 calc R U . . .
N2 N 0.85121(12) 0.79197(10) 0.71554(8) 0.0151(4) Uani 1 1 d D . . . .
C27 C 0.89638(16) 0.71444(12) 0.73761(11) 0.0200(5) Uani 1 1 d D . . . .
C33 C 1.01291(18) 0.71709(15) 0.74624(15) 0.0254(6) Uani 0.917(4) 1 d D U P A 1
H33A H 1.0405 0.7265 0.7038 0.038 Uiso 0.917(4) 1 calc R U P A 1
H33B H 1.0386 0.6674 0.7639 0.038 Uiso 0.917(4) 1 calc R U P A 1
H33C H 1.0342 0.7590 0.7765 0.038 Uiso 0.917(4) 1 calc R U P A 1
C34 C 0.8629(2) 0.64977(14) 0.69037(13) 0.0245(6) Uani 0.917(4) 1 d D U P A 1
H34A H 0.7883 0.6465 0.6867 0.037 Uiso 0.917(4) 1 calc R U P A 1
H34B H 0.8914 0.6003 0.7067 0.037 Uiso 0.917(4) 1 calc R U P A 1
H34C H 0.8873 0.6608 0.6473 0.037 Uiso 0.917(4) 1 calc R U P A 1
C26 C 0.85122(18) 0.70450(15) 0.80345(12) 0.0212(6) Uani 0.917(4) 1 d D U P A 1
H26A H 0.8973 0.7273 0.8387 0.025 Uiso 0.917(4) 1 calc R U P A 1
H26B H 0.8422 0.6487 0.8130 0.025 Uiso 0.917(4) 1 calc R U P A 1
C33' C 0.9924(16) 0.7165(15) 0.7846(13) 0.023(4) Uani 0.083(4) 1 d D U P A 2
H33D H 1.0466 0.7444 0.7640 0.035 Uiso 0.083(4) 1 calc R U P A 2
H33E H 1.0147 0.6633 0.7948 0.035 Uiso 0.083(4) 1 calc R U P A 2
H33F H 0.9772 0.7432 0.8250 0.035 Uiso 0.083(4) 1 calc R U P A 2
C34' C 0.919(2) 0.6591(13) 0.6800(10) 0.025(5) Uani 0.083(4) 1 d D U P A 2
H34D H 0.8596 0.6573 0.6483 0.037 Uiso 0.083(4) 1 calc R U P A 2
H34E H 0.9336 0.6068 0.6970 0.037 Uiso 0.083(4) 1 calc R U P A 2
H34F H 0.9781 0.6786 0.6584 0.037 Uiso 0.083(4) 1 calc R U P A 2
C26' C 0.8093(15) 0.6754(10) 0.7712(12) 0.022(3) Uani 0.083(4) 1 d D U P A 2
H26C H 0.8363 0.6407 0.8069 0.027 Uiso 0.083(4) 1 calc R U P A 2
H26D H 0.7656 0.6447 0.7395 0.027 Uiso 0.083(4) 1 calc R U P A 2
C25 C 0.74676(16) 0.74650(12) 0.79978(10) 0.0177(5) Uani 1 1 d D . . . .
C28 C 0.7335(3) 0.7865(2) 0.86733(12) 0.0212(7) Uani 0.898(10) 1 d D U P A 3
H28A H 0.7915 0.8220 0.8779 0.025 Uiso 0.898(10) 1 calc R U P A 3
H28B H 0.6702 0.8178 0.8644 0.025 Uiso 0.898(10) 1 calc R U P A 3
C29 C 0.7284(3) 0.7258(2) 0.92216(13) 0.0245(7) Uani 0.898(10) 1 d D U P A 3
H29A H 0.7929 0.6960 0.9262 0.029 Uiso 0.898(10) 1 calc R U P A 3
H29B H 0.7210 0.7527 0.9642 0.029 Uiso 0.898(10) 1 calc R U P A 3
C30 C 0.63992(18) 0.67014(14) 0.90884(11) 0.0275(5) Uani 1 1 d D U . . .
H30C H 0.5750 0.6987 0.9111 0.033 Uiso 1 1 calc R U . A 3
H30D H 0.6428 0.6293 0.9429 0.033 Uiso 1 1 calc R U . A 3
C31 C 0.6429(3) 0.63245(18) 0.84173(14) 0.0257(8) Uani 0.898(10) 1 d D U P A 3
H31A H 0.5792 0.6027 0.8319 0.031 Uiso 0.898(10) 1 calc R U P A 3
H31B H 0.7005 0.5954 0.8426 0.031 Uiso 0.898(10) 1 calc R U P A 3
C32 C 0.6547(2) 0.69219(19) 0.78755(14) 0.0207(8) Uani 0.898(10) 1 d D . P A 3
H32A H 0.5920 0.7241 0.7826 0.025 Uiso 0.898(10) 1 calc R U P A 3
H32B H 0.6612 0.6643 0.7458 0.025 Uiso 0.898(10) 1 calc R U P A 3
C28' C 0.768(2) 0.7637(16) 0.8715(7) 0.0241(18) Uani 0.102(10) 1 d D U P A 4
H28C H 0.7234 0.8073 0.8831 0.029 Uiso 0.102(10) 1 calc R U P A 4
H28D H 0.8392 0.7816 0.8787 0.029 Uiso 0.102(10) 1 calc R U P A 4
C29' C 0.7518(14) 0.6964(19) 0.9183(11) 0.0243(16) Uani 0.102(10) 1 d D U P A 4
H29C H 0.7677 0.7134 0.9641 0.029 Uiso 0.102(10) 1 calc R U P A 4
H29D H 0.7976 0.6528 0.9091 0.029 Uiso 0.102(10) 1 calc R U P A 4
C31' C 0.616(2) 0.6457(16) 0.8383(8) 0.0266(19) Uani 0.102(10) 1 d D U P A 4
H31C H 0.5434 0.6308 0.8319 0.032 Uiso 0.102(10) 1 calc R U P A 4
H31D H 0.6577 0.5998 0.8287 0.032 Uiso 0.102(10) 1 calc R U P A 4
C32' C 0.6381(16) 0.712(2) 0.7912(12) 0.026(2) Uani 0.102(10) 1 d D U P A 4
H32C H 0.5882 0.7537 0.7965 0.031 Uiso 0.102(10) 1 calc R U P A 4
H32D H 0.6268 0.6917 0.7459 0.031 Uiso 0.102(10) 1 calc R U P A 4

loop_
_atom_site_aniso_label
_atom_site_aniso_U_11
_atom_site_aniso_U_22
_atom_site_aniso_U_33
_atom_site_aniso_U_23
_atom_site_aniso_U_13
_atom_site_aniso_U_12
Cl1 0.0145(3) 0.0181(3) 0.0216(3) 0.0032(2) -0.0001(2) -0.0009(2)
Cl2 0.0152(3) 0.0219(3) 0.0190(3) -0.0067(2) -0.0007(2) 0.0018(2)
Si1 0.0109(3) 0.0144(3) 0.0133(3) -0.0008(2) -0.0010(2) 0.0012(2)
O1 0.0316(10) 0.0526(12) 0.0240(10) 0.0032(8) -0.0002(8) -0.0024(8)
N1 0.0109(9) 0.0179(9) 0.0142(9) -0.0023(7) -0.0014(7) 0.0004(7)
C1 0.0120(10) 0.0148(10) 0.0136(11) 0.0020(8) 0.0003(8) 0.0019(8)
C2 0.0133(10) 0.0156(10) 0.0132(11) -0.0013(8) -0.0018(8) -0.0011(8)
C3 0.0161(11) 0.0217(11) 0.0168(11) -0.0039(9) -0.0010(9) -0.0013(9)
C4 0.0138(11) 0.0206(11) 0.0190(12) -0.0048(9) -0.0013(9) -0.0060(9)
C5 0.0181(11) 0.0157(10) 0.0162(11) -0.0007(9) 0.0003(9) 0.0013(8)
C6 0.0242(12) 0.0243(12) 0.0118(11) 0.0002(9) 0.0016(9) 0.0010(9)
C7 0.0242(12) 0.0235(12) 0.0149(11) -0.0068(9) 0.0013(9) 0.0012(9)
C8 0.0241(12) 0.0177(11) 0.0183(12) -0.0027(9) 0.0001(9) 0.0038(9)
C9 0.0207(12) 0.0166(11) 0.0150(11) -0.0013(9) -0.0002(9) 0.0014(9)
C10 0.0221(12) 0.0228(12) 0.0234(13) -0.0027(10) 0.0048(10) -0.0054(9)
C11 0.0148(12) 0.0330(13) 0.0264(13) -0.0052(10) -0.0010(10) -0.0040(10)
C12 0.0092(10) 0.0215(11) 0.0181(12) -0.0046(9) -0.0027(9) 0.0005(8)
C13 0.0104(10) 0.0211(11) 0.0206(12) -0.0031(9) -0.0035(9) 0.0010(8)
C14 0.0188(12) 0.0219(12) 0.0277(13) -0.0030(10) -0.0033(10) 0.0048(9)
C15 0.0172(12) 0.0281(13) 0.0280(13) -0.0124(10) -0.0025(10) 0.0066(10)
C16 0.0156(11) 0.0341(13) 0.0183(12) -0.0070(10) 0.0001(9) 0.0011(10)
C17 0.0091(10) 0.0251(12) 0.0182(12) -0.0044(9) -0.0019(8) -0.0010(9)
C18 0.0177(11) 0.0280(12) 0.0181(12) 0.0015(10) 0.0028(9) 0.0014(9)
C19 0.0251(13) 0.0409(15) 0.0186(13) 0.0031(11) 0.0020(10) 0.0019(11)
C20 0.0252(13) 0.0379(14) 0.0258(14) -0.0003(11) 0.0058(11) -0.0049(11)
C21 0.0206(12) 0.0217(12) 0.0223(12) 0.0019(9) 0.0014(10) 0.0066(9)
C22 0.0274(13) 0.0364(14) 0.0249(14) 0.0039(11) -0.0014(11) 0.0037(11)
C23 0.0237(13) 0.0269(13) 0.0384(15) 0.0118(11) 0.0029(11) 0.0038(10)
C24 0.0127(10) 0.0182(11) 0.0130(11) -0.0018(8) -0.0011(8) 0.0008(8)
C35 0.0090(10) 0.0193(11) 0.0201(12) 0.0005(9) 0.0003(9) 0.0038(8)
C36 0.0106(10) 0.0256(12) 0.0213(12) -0.0024(9) -0.0010(9) 0.0006(9)
C37 0.0185(12) 0.0419(15) 0.0234(13) -0.0027(11) 0.0060(10) -0.0034(11)
C38 0.0164(12) 0.0416(15) 0.0340(15) -0.0035(12) 0.0073(11) -0.0101(11)
C39 0.0165(12) 0.0286(13) 0.0302(14) -0.0054(10) -0.0010(10) -0.0031(10)
C40 0.0134(11) 0.0206(11) 0.0195(12) 0.0000(9) -0.0012(9) 0.0026(9)
C41 0.0149(11) 0.0260(12) 0.0170(12) -0.0016(9) 0.0002(9) 0.0023(9)
C42 0.0191(12) 0.0352(13) 0.0204(13) 0.0017(10) 0.0003(10) -0.0013(10)
C43 0.0293(14) 0.0347(14) 0.0240(13) -0.0033(11) 0.0040(11) 0.0077(11)
C44 0.0214(12) 0.0199(11) 0.0219(12) -0.0027(9) -0.0008(10) -0.0021(9)
C45 0.0432(16) 0.0424(16) 0.0207(14) -0.0053(12) -0.0075(12) 0.0114(13)
C46 0.0242(13) 0.0275(13) 0.0298(14) -0.0099(11) 0.0023(11) -0.0014(10)
C47 0.0335(15) 0.0347(14) 0.0320(15) -0.0021(12) 0.0009(12) -0.0100(12)
C48 0.0361(15) 0.0314(14) 0.0319(15) -0.0025(11) -0.0019(12) -0.0086(11)
C49 0.0396(16) 0.0411(16) 0.0283(15) 0.0063(12) -0.0028(12) -0.0084(12)
C50 0.0369(15) 0.0368(15) 0.0291(15) 0.0079(11) 0.0043(12) -0.0021(12)
N2 0.0116(9) 0.0168(9) 0.0167(9) 0.0000(7) -0.0004(7) 0.0019(7)
C27 0.0176(11) 0.0199(11) 0.0221(12) 0.0020(9) -0.0011(9) 0.0059(9)
C33 0.0222(14) 0.0273(14) 0.0265(16) 0.0033(12) 0.0008(12) 0.0111(11)
C34 0.0264(16) 0.0195(13) 0.0276(15) 0.0012(11) 0.0020(12) 0.0069(12)
C26 0.0196(13) 0.0238(13) 0.0198(14) 0.0016(10) -0.0016(10) 0.0050(10)
C33' 0.020(7) 0.025(6) 0.025(7) 0.005(7) -0.005(7) 0.010(6)
C34' 0.025(9) 0.018(8) 0.031(9) 0.006(8) 0.004(9) 0.003(9)
C26' 0.021(5) 0.022(5) 0.023(5) 0.005(4) 0.000(4) 0.008(4)
C25 0.0161(11) 0.0215(11) 0.0153(11) 0.0032(9) 0.0003(9) 0.0051(9)
C28 0.0241(15) 0.0223(14) 0.0169(12) 0.0023(10) -0.0014(11) 0.0034(13)
C29 0.0302(15) 0.0263(16) 0.0170(12) 0.0039(11) 0.0014(11) 0.0057(13)
C30 0.0299(12) 0.0296(12) 0.0234(12) 0.0071(10) 0.0041(10) 0.0025(10)
C31 0.0280(17) 0.0228(14) 0.0260(14) 0.0078(11) 0.0000(12) -0.0007(12)
C32 0.0241(15) 0.0184(16) 0.0190(14) 0.0014(11) -0.0024(11) -0.0002(12)
C28' 0.027(3) 0.025(3) 0.019(3) 0.004(3) -0.004(3) 0.004(3)
C29' 0.028(3) 0.025(3) 0.019(3) 0.005(3) -0.001(3) 0.004(3)
C31' 0.029(3) 0.025(3) 0.025(3) 0.008(3) -0.001(3) 0.001(3)
C32' 0.030(4) 0.023(4) 0.024(4) 0.010(4) 0.000(4) -0.001(4)

loop_
_atom_type_symbol
_atom_type_description
_atom_type_scat_dispersion_real
_atom_type_scat_dispersion_imag
_atom_type_scat_source
C C 0.0033 0.0016 'International Tables Vol C Tables 4.2.6.8 and 6.1.1.4'
H H 0.0000 0.0000 'International Tables Vol C Tables 4.2.6.8 and 6.1.1.4'
N N 0.0061 0.0033 'International Tables Vol C Tables 4.2.6.8 and 6.1.1.4'
O O 0.0106 0.0060 'International Tables Vol C Tables 4.2.6.8 and 6.1.1.4'
Si Si 0.0817 0.0704 'International Tables Vol C Tables 4.2.6.8 and 6.1.1.4'
Cl Cl 0.1484 0.1585 'International Tables Vol C Tables 4.2.6.8 and 6.1.1.4'

loop_
_geom_angle_atom_site_label_1
_geom_angle_atom_site_label_2
_geom_angle_atom_site_label_3
_geom_angle
C24 Si1 C1 125.19(9)
C24 Si1 Cl2 105.93(7)
C1 Si1 Cl2 107.51(7)
C24 Si1 Cl1 105.71(7)
C1 Si1 Cl1 105.72(7)
Cl2 Si1 Cl1 105.26(3)
C50 O1 C47 109.68(19)
C1 N1 C12 123.56(16)
C1 N1 C4 112.03(16)
C12 N1 C4 120.29(16)
N1 C1 C2 108.55(16)
N1 C1 Si1 125.53(15)
C2 C1 Si1 123.80(14)
C3 C2 C9 112.62(17)
C3 C2 C1 102.29(16)
C9 C2 C1 112.53(16)
C3 C2 C5 110.49(17)
C9 C2 C5 106.39(16)
C1 C2 C5 112.65(16)
C4 C3 C2 107.14(16)
N1 C4 C11 112.59(17)
N1 C4 C3 100.69(16)
C11 C4 C3 111.10(18)
N1 C4 C10 111.45(17)
C11 C4 C10 109.42(18)
C3 C4 C10 111.39(18)
C6 C5 C2 112.18(17)
C7 C6 C5 111.44(18)
C8 C7 C6 110.62(18)
C7 C8 C9 111.77(17)
C8 C9 C2 114.41(17)
C17 C12 C13 120.46(19)
C17 C12 N1 120.04(19)
C13 C12 N1 119.48(18)
C14 C13 C12 118.0(2)
C14 C13 C21 117.30(19)
C12 C13 C21 124.73(19)
C15 C14 C13 122.0(2)
C16 C15 C14 119.2(2)
C15 C16 C17 121.6(2)
C16 C17 C12 118.7(2)
C16 C17 C18 117.4(2)
C12 C17 C18 123.77(19)
C17 C18 C19 111.68(19)
C17 C18 C20 111.81(19)
C19 C18 C20 108.98(19)
C13 C21 C23 110.98(19)
C13 C21 C22 111.78(18)
C23 C21 C22 109.89(19)
N2 C24 C25 109.55(16)
N2 C24 Si1 123.51(15)
C25 C24 Si1 124.56(14)
C36 C35 C40 119.66(19)
C36 C35 N2 120.13(18)
C40 C35 N2 120.06(19)
C37 C36 C35 118.6(2)
C37 C36 C41 117.1(2)
C35 C36 C41 124.20(19)
C38 C37 C36 121.9(2)
C37 C38 C39 119.2(2)
C38 C39 C40 121.7(2)
C39 C40 C35 118.7(2)
C39 C40 C44 117.1(2)
C35 C40 C44 124.15(19)
C36 C41 C43 111.50(18)
C36 C41 C42 111.05(18)
C43 C41 C42 109.43(18)
C40 C44 C46 110.62(19)
C40 C44 C45 112.99(19)
C46 C44 C45 110.12(19)
O1 C47 C48 106.4(2)
C47 C48 C49 101.7(2)
C50 C49 C48 101.4(2)
O1 C50 C49 105.3(2)
C24 N2 C35 124.64(16)
C24 N2 C27 110.98(16)
C35 N2 C27 118.47(16)
N2 C27 C34 111.42(18)
N2 C27 C26 101.17(17)
C34 C27 C26 111.6(2)
N2 C27 C33 112.08(18)
C34 C27 C33 109.7(2)
C26 C27 C33 110.62(19)
N2 C27 C33' 117.0(10)
N2 C27 C26' 103.3(7)
C33' C27 C26' 109.7(13)
N2 C27 C34' 113.7(10)
C33' C27 C34' 107.2(14)
C26' C27 C34' 105.2(12)
C27 C26 C25 107.79(18)
C27 C26' C25 104.4(10)
C28' C25 C24 124.4(9)
C32 C25 C24 114.06(19)
C28' C25 C32' 107.0(13)
C24 C25 C32' 108.7(8)
C24 C25 C26 101.71(17)
C32 C25 C28 105.97(19)
C24 C25 C28 112.48(19)
C24 C25 C26' 98.7(7)
C29 C28 C25 111.1(2)
C30 C29 C28 111.7(2)
C29 C30 C31 111.2(2)
C31' C30 C29' 109.5(13)
C30 C31 C32 112.3(2)
C31 C32 C25 114.3(2)
C25 C28' C29' 116.1(14)
C28' C29' C30 108.5(13)
C30 C31' C32' 111.2(16)
C31' C32' C25 115.5(16)

loop_
_geom_bond_atom_site_label_1
_geom_bond_atom_site_label_2
_geom_bond_distance
Cl1 Si1 2.0728(8)
Cl2 Si1 2.0699(8)
Si1 C24 1.852(2)
Si1 C1 1.855(2)
O1 C50 1.430(3)
O1 C47 1.430(3)
N1 C1 1.400(3)
N1 C12 1.452(3)
N1 C4 1.509(3)
C1 C2 1.548(3)
C2 C3 1.540(3)
C2 C9 1.546(3)
C2 C5 1.550(3)
C3 C4 1.532(3)
C4 C11 1.529(3)
C4 C10 1.537(3)
C5 C6 1.530(3)
C6 C7 1.528(3)
C7 C8 1.524(3)
C8 C9 1.524(3)
C12 C17 1.404(3)
C12 C13 1.417(3)
C13 C14 1.398(3)
C13 C21 1.518(3)
C14 C15 1.382(3)
C15 C16 1.379(3)
C16 C17 1.397(3)
C17 C18 1.521(3)
C18 C19 1.532(3)
C18 C20 1.538(3)
C21 C23 1.535(3)
C21 C22 1.537(3)
C24 N2 1.403(3)
C24 C25 1.549(3)
C35 C36 1.413(3)
C35 C40 1.416(3)
C35 N2 1.455(3)
C36 C37 1.400(3)
C36 C41 1.517(3)
C37 C38 1.371(3)
C38 C39 1.384(3)
C39 C40 1.394(3)
C40 C44 1.511(3)
C41 C43 1.533(3)
C41 C42 1.535(3)
C44 C46 1.529(3)
C44 C45 1.530(3)
C47 C48 1.522(3)
C48 C49 1.523(3)
C49 C50 1.512(4)
N2 C27 1.517(3)
C27 C34 1.520(3)
C27 C26 1.523(3)
C27 C33 1.532(3)
C27 C33' 1.533(13)
C27 C26' 1.533(15)
C27 C34' 1.562(13)
C26 C25 1.550(3)
C26' C25 1.609(16)
C25 C28' 1.505(14)
C25 C32 1.536(3)
C25 C32' 1.550(15)
C25 C28 1.567(3)
C28 C29 1.539(3)
C29 C30 1.518(4)
C30 C31' 1.516(15)
C30 C31 1.524(4)
C30 C29' 1.539(14)
C31 C32 1.530(3)
C28' C29' 1.530(15)
C31' C32' 1.531(16)

loop_
_geom_torsion_atom_site_label_1
_geom_torsion_atom_site_label_2
_geom_torsion_atom_site_label_3
_geom_torsion_atom_site_label_4
_geom_torsion
C12 N1 C1 C2 -147.40(18)
C4 N1 C1 C2 9.7(2)
C12 N1 C1 Si1 48.7(3)
C4 N1 C1 Si1 -154.18(15)
C24 Si1 C1 N1 106.31(18)
Cl2 Si1 C1 N1 -18.77(18)
Cl1 Si1 C1 N1 -130.83(16)
C24 Si1 C1 C2 -55.3(2)
Cl2 Si1 C1 C2 179.67(14)
Cl1 Si1 C1 C2 67.61(16)
N1 C1 C2 C3 10.0(2)
Si1 C1 C2 C3 174.20(14)
N1 C1 C2 C9 -111.15(19)
Si1 C1 C2 C9 53.1(2)
N1 C1 C2 C5 128.58(18)
Si1 C1 C2 C5 -67.2(2)
C9 C2 C3 C4 95.5(2)
C1 C2 C3 C4 -25.5(2)
C5 C2 C3 C4 -145.66(17)
C1 N1 C4 C11 -143.40(18)
C12 N1 C4 C11 14.6(3)
C1 N1 C4 C3 -25.0(2)
C12 N1 C4 C3 132.95(18)
C1 N1 C4 C10 93.2(2)
C12 N1 C4 C10 -108.8(2)
C2 C3 C4 N1 30.5(2)
C2 C3 C4 C11 149.95(18)
C2 C3 C4 C10 -87.8(2)
C3 C2 C5 C6 -65.6(2)
C9 C2 C5 C6 56.9(2)
C1 C2 C5 C6 -179.35(17)
C2 C5 C6 C7 -59.3(2)
C5 C6 C7 C8 55.0(2)
C6 C7 C8 C9 -52.4(2)
C7 C8 C9 C2 55.0(2)
C3 C2 C9 C8 65.8(2)
C1 C2 C9 C8 -179.17(17)
C5 C2 C9 C8 -55.4(2)
C1 N1 C12 C17 -122.9(2)
C4 N1 C12 C17 81.7(2)
C1 N1 C12 C13 58.9(3)
C4 N1 C12 C13 -96.4(2)
C17 C12 C13 C14 2.4(3)
N1 C12 C13 C14 -179.47(18)
C17 C12 C13 C21 -177.21(19)
N1 C12 C13 C21 0.9(3)
C12 C13 C14 C15 -2.0(3)
C21 C13 C14 C15 177.6(2)
C13 C14 C15 C16 -0.6(3)
C14 C15 C16 C17 2.9(3)
C15 C16 C17 C12 -2.6(3)
C15 C16 C17 C18 174.9(2)
C13 C12 C17 C16 -0.1(3)
N1 C12 C17 C16 -178.30(18)
C13 C12 C17 C18 -177.39(19)
N1 C12 C17 C18 4.5(3)
C16 C17 C18 C19 -52.9(3)
C12 C17 C18 C19 124.4(2)
C16 C17 C18 C20 69.5(3)
C12 C17 C18 C20 -113.2(2)
C14 C13 C21 C23 61.0(2)
C12 C13 C21 C23 -119.4(2)
C14 C13 C21 C22 -62.1(3)
C12 C13 C21 C22 117.5(2)
C1 Si1 C24 N2 95.74(19)
Cl2 Si1 C24 N2 -138.51(15)
Cl1 Si1 C24 N2 -27.12(18)
C1 Si1 C24 C25 -64.9(2)
Cl2 Si1 C24 C25 60.86(17)
Cl1 Si1 C24 C25 172.25(15)
C40 C35 C36 C37 4.5(3)
N2 C35 C36 C37 -171.12(19)
C40 C35 C36 C41 -172.39(19)
N2 C35 C36 C41 12.0(3)
C35 C36 C37 C38 -2.1(4)
C41 C36 C37 C38 175.0(2)
C36 C37 C38 C39 -1.3(4)
C37 C38 C39 C40 2.2(4)
C38 C39 C40 C35 0.2(3)
C38 C39 C40 C44 -178.2(2)
C36 C35 C40 C39 -3.6(3)
N2 C35 C40 C39 172.02(19)
C36 C35 C40 C44 174.78(19)
N2 C35 C40 C44 -9.6(3)
C37 C36 C41 C43 69.7(3)
C35 C36 C41 C43 -113.4(2)
C37 C36 C41 C42 -52.6(3)
C35 C36 C41 C42 124.3(2)
C39 C40 C44 C46 64.0(3)
C35 C40 C44 C46 -114.4(2)
C39 C40 C44 C45 -60.0(3)
C35 C40 C44 C45 121.7(2)
C50 O1 C47 C48 -5.7(3)
O1 C47 C48 C49 27.7(3)
C47 C48 C49 C50 -37.9(3)
C47 O1 C50 C49 -19.1(3)
C48 C49 C50 O1 35.7(3)
C25 C24 N2 C35 -140.32(19)
Si1 C24 N2 C35 56.5(3)
C25 C24 N2 C27 12.0(2)
Si1 C24 N2 C27 -151.18(15)
C36 C35 N2 C24 -126.9(2)
C40 C35 N2 C24 57.6(3)
C36 C35 N2 C27 82.7(2)
C40 C35 N2 C27 -92.8(2)
C24 N2 C27 C34 92.9(2)
C35 N2 C27 C34 -112.9(2)
C24 N2 C27 C26 -25.8(2)
C35 N2 C27 C26 128.37(19)
C24 N2 C27 C33 -143.7(2)
C35 N2 C27 C33 10.5(3)
C24 N2 C27 C33' -108.6(13)
C35 N2 C27 C33' 45.6(14)
C24 N2 C27 C26' 12.0(10)
C35 N2 C27 C26' 166.2(10)
C24 N2 C27 C34' 125.4(13)
C35 N2 C27 C34' -80.4(13)
N2 C27 C26 C25 29.7(2)
C34 C27 C26 C25 -88.9(2)
C33 C27 C26 C25 148.64(19)
C33' C27 C26 C25 145.3(10)
C26' C27 C26 C25 -67.6(11)
C34' C27 C26 C25 -111.6(16)
N2 C27 C26' C25 -29.8(15)
C34 C27 C26' C25 -139.1(15)
C26 C27 C26' C25 61.2(10)
C33 C27 C26' C25 115.9(10)
C33' C27 C26' C25 95.7(17)
C34' C27 C26' C25 -149.3(15)
N2 C24 C25 C28' 101.2(17)
Si1 C24 C25 C28' -95.9(17)
N2 C24 C25 C32 -116.4(2)
Si1 C24 C25 C32 46.5(3)
N2 C24 C25 C32' -131.6(16)
Si1 C24 C25 C32' 31.3(16)
N2 C24 C25 C26 7.0(2)
Si1 C24 C25 C26 169.97(16)
N2 C24 C25 C28 122.9(2)
Si1 C24 C25 C28 -74.2(3)
N2 C24 C25 C26' -29.1(9)
Si1 C24 C25 C26' 133.8(9)
C27 C26 C25 C28' -147.7(8)
C27 C26 C25 C32 100.1(2)
C27 C26 C25 C24 -23.3(2)
C27 C26 C25 C32' 102.9(12)
C27 C26 C25 C28 -142.0(2)
C27 C26 C25 C26' 65.4(11)
C27 C26' C25 C28' -100.0(15)
C27 C26' C25 C32 148.9(14)
C27 C26' C25 C24 35.4(15)
C27 C26' C25 C32' 146.0(14)
C27 C26' C25 C26 -62.6(10)
C27 C26' C25 C28 -103.7(12)
C28' C25 C28 C29 -49.4(19)
C32 C25 C28 C29 58.6(3)
C24 C25 C28 C29 -176.18(19)
C32' C25 C28 C29 70.6(11)
C26 C25 C28 C29 -64.5(3)
C26' C25 C28 C29 -40.6(10)
C25 C28 C29 C30 -59.7(3)
C28 C29 C30 C31' 37.6(15)
C28 C29 C30 C31 54.0(3)
C28 C29 C30 C29' 114(2)
C31' C30 C31 C32 63(3)
C29 C30 C31 C32 -50.5(3)
C29' C30 C31 C32 -70.2(10)
C30 C31 C32 C25 54.4(3)
C28' C25 C32 C31 -33.7(15)
C24 C25 C32 C31 179.09(19)
C32' C25 C32 C31 -109(3)
C26 C25 C32 C31 62.7(3)
C28 C25 C32 C31 -56.6(3)
C26' C25 C32 C31 82.2(9)
C32 C25 C28' C29' 38(2)
C24 C25 C28' C29' -179.3(12)
C32' C25 C28' C29' 53(2)
C26 C25 C28' C29' -77.3(19)
C28 C25 C28' C29' 117(3)
C26' C25 C28' C29' -56(2)
C25 C28' C29' C30 -60(2)
C31' C30 C29' C28' 59(2)
C29 C30 C29' C28' -54.6(15)
C31 C30 C29' C28' 70.9(17)
C29 C30 C31' C32' -33(3)
C31 C30 C31' C32' -107(4)
C29' C30 C31' C32' -57(2)
C30 C31' C32' C25 54(3)
C28' C25 C32' C31' -49(3)
C32 C25 C32' C31' 61(3)
C24 C25 C32' C31' 174.5(19)
C26 C25 C32' C31' 51(3)
C28 C25 C32' C31' -69(2)
C26' C25 C32' C31' 72(2)
